data_7710188
loop_
_publ_author_name
'Dunaj, Tobias'
'Dollberg, Kevin'
'von H\"anisch, Carsten'

_publ_section_title
;
 Binary interpnictogen compounds bearing diaryl bismuth fragments bound to
 all lighter pnictogens
;
_journal_name_full 'Dalton Transactions'
_journal_paper_doi 10.1039/D2DT00472K
_journal_year 2022
_chemical_formula_moiety 'C22 H32 Bi N'
_chemical_formula_sum 'C22 H32 Bi N'
_chemical_formula_weight 519.46
_chemical_properties_physical Air-sensitive,Moisture-sensitive,Light-sensitive
_space_group_crystal_system triclinic
_space_group_IT_number 2
_space_group_name_Hall '-P 1'
_space_group_name_H-M_alt 'P -1'
_atom_sites_solution_hydrogens mixed
_atom_sites_solution_primary dual
_audit_creation_date 2021-02-15
_audit_creation_method
;
Olex2 1.2
(compiled 2018.05.29 svn.r3508 for OlexSys, GUI svn.r5506)
;
_audit_update_record
;
2022-02-11 deposited with the CCDC.	2022-04-13 downloaded from the CCDC.
;
_cell_angle_alpha 96.380(4)
_cell_angle_beta 104.891(4)
_cell_angle_gamma 115.291(4)
_cell_formula_units_Z 2
_cell_length_a 9.5236(5)
_cell_length_b 9.9232(5)
_cell_length_c 13.0242(6)
_cell_measurement_reflns_used 16312
_cell_measurement_temperature 100.0
_cell_measurement_theta_max 29.151
_cell_measurement_theta_min 1.972
_cell_volume 1040.56(11)
_computing_molecular_graphics 'Olex2 (Dolomanov et al., 2009)'
_computing_publication_material 'Olex2 (Dolomanov et al., 2009)'
_computing_structure_refinement 'ShelXL (Sheldrick, 2015)'
_computing_structure_solution 'ShelXT (Sheldrick, 2015)'
_diffrn_ambient_temperature 100.0
_diffrn_detector 'image plate ( 34 cm diameter )'
_diffrn_detector_area_resol_mean 6.67
_diffrn_detector_type 'STOE Imaging Plate'
_diffrn_measured_fraction_theta_full 1.000
_diffrn_measured_fraction_theta_max 0.999
_diffrn_measurement_device '2-circle diffractometer'
_diffrn_measurement_device_type 'STOE IPDS II'
_diffrn_measurement_method 'rotation method, \w scans'
_diffrn_radiation_collimation '0.5 mm, multiple pinhole'
_diffrn_radiation_monochromator 'planar graphite'
_diffrn_radiation_polarisn_norm 0
_diffrn_radiation_probe x-ray
_diffrn_radiation_type MoK\a
_diffrn_radiation_wavelength 0.71073
_diffrn_reflns_av_R_equivalents 0.0236
_diffrn_reflns_av_unetI/netI 0.0291
_diffrn_reflns_Laue_measured_fraction_full 1.000
_diffrn_reflns_Laue_measured_fraction_max 0.999
_diffrn_reflns_limit_h_max 13
_diffrn_reflns_limit_h_min -12
_diffrn_reflns_limit_k_max 13
_diffrn_reflns_limit_k_min -13
_diffrn_reflns_limit_l_max 17
_diffrn_reflns_limit_l_min -17
_diffrn_reflns_number 16312
_diffrn_reflns_point_group_measured_fraction_full 1.000
_diffrn_reflns_point_group_measured_fraction_max 0.999
_diffrn_reflns_theta_full 25.242
_diffrn_reflns_theta_max 29.151
_diffrn_reflns_theta_min 1.672
_diffrn_source 'sealed X-ray tube, 12 x 0.4 mm long-fine focus'
_diffrn_source_current 0.000
_diffrn_source_power 0.000
_diffrn_source_voltage 0
_exptl_absorpt_coefficient_mu 8.475
_exptl_absorpt_correction_T_max 0.2473
_exptl_absorpt_correction_T_min 0.0727
_exptl_absorpt_correction_type sphere
_exptl_absorpt_process_details 'LANA 1.83.8.0 (STOE, 2020)'
_exptl_crystal_colour colourless
_exptl_crystal_colour_primary colourless
_exptl_crystal_density_diffrn 1.658
_exptl_crystal_description irregular
_exptl_crystal_F_000 508
_exptl_crystal_size_rad 0.0701
_refine_diff_density_max 1.291
_refine_diff_density_min -0.826
_refine_diff_density_rms 0.129
_refine_ls_extinction_method none
_refine_ls_goodness_of_fit_ref 1.004
_refine_ls_hydrogen_treatment mixed
_refine_ls_matrix_type full
_refine_ls_number_parameters 230
_refine_ls_number_reflns 5617
_refine_ls_number_restraints 1
_refine_ls_restrained_S_all 1.004
_refine_ls_R_factor_all 0.0312
_refine_ls_R_factor_gt 0.0245
_refine_ls_shift/su_max 0.004
_refine_ls_shift/su_mean 0.000
_refine_ls_structure_factor_coef Fsqd
_refine_ls_weighting_details 'w=1/[\s^2^(Fo^2^)+(0.0375P)^2^] where P=(Fo^2^+2Fc^2^)/3'
_refine_ls_weighting_scheme calc
_refine_ls_wR_factor_gt 0.0554
_refine_ls_wR_factor_ref 0.0568
_reflns_Friedel_coverage 0.000
_reflns_number_gt 4916
_reflns_number_total 5617
_reflns_threshold_expression 'I > 2\s(I)'
_cod_data_source_file d2dt00472k2.cif
_cod_data_source_block tdx024
_cod_original_cell_volume 1040.56(10)
_cod_database_code 7710188
_shelx_shelxl_version_number 2018/3
_shelx_space_group_comment
;
The symmetry employed for this shelxl refinement is uniquely defined
by the following loop, which should always be used as a source of
symmetry information in preference to the above space-group names.
They are only intended as comments.
;
_olex2_refinement_description
;
1. Fixed Uiso
 At 1.2 times of:
  All C(H) groups
 At 1.5 times of:
  All C(H,H,H) groups
2. Restrained distances
 N1-H1
 0.96 with sigma of 0.02
3.a Aromatic/amide H refined with riding coordinates:
 C7(H7), C10(H10), C5(H5), C12(H12)
3.b Idealised Me refined as rotating group:
 C16(H16A,H16B,H16C), C17(H17A,H17B,H17C), C14(H14A,H14B,H14C), C21(H21A,H21B,
 H21C), C15(H15A,H15B,H15C), C19(H19A,H19B,H19C), C18(H18A,H18B,H18C), C22(H22A,
 H22B,H22C), C20(H20A,H20B,H20C)
;
_olex2_submission_special_instructions 'No special instructions were received'

loop_
_space_group_symop_operation_xyz
'x, y, z'
'-x, -y, -z'

loop_
_atom_site_label
_atom_site_type_symbol
_atom_site_fract_x
_atom_site_fract_y
_atom_site_fract_z
_atom_site_U_iso_or_equiv
_atom_site_adp_type
_atom_site_occupancy
_atom_site_site_symmetry_order
_atom_site_calc_flag
_atom_site_refinement_flags_posn
_atom_site_refinement_flags_adp
_atom_site_refinement_flags_occupancy
_atom_site_disorder_assembly
_atom_site_disorder_group
Bi1 Bi 0.54700(2) 0.63142(2) 0.69428(2) 0.02223(4) Uani 1 1 d . . . . .
N1 N 0.5613(4) 0.8534(3) 0.7576(2) 0.0258(6) Uani 1 1 d D . . . .
C9 C 0.7907(4) 0.6238(4) 0.5689(3) 0.0246(6) Uani 1 1 d . . . . .
C7 C 1.0323(4) 0.8108(4) 0.9779(3) 0.0247(6) Uani 1 1 d . . . . .
H7 H 1.140550 0.895217 1.001033 0.030 Uiso 1 1 calc R . . . .
C6 C 0.9954(4) 0.7031(4) 1.0405(3) 0.0267(7) Uani 1 1 d . . . . .
C1 C 0.7541(4) 0.6732(4) 0.8476(3) 0.0234(6) Uani 1 1 d . . . . .
C16 C 0.9684(4) 0.9198(4) 0.8193(3) 0.0271(7) Uani 1 1 d . . . . .
H16A H 1.061668 1.015288 0.869543 0.041 Uiso 1 1 calc GR . . . .
H16B H 0.876238 0.939107 0.786131 0.041 Uiso 1 1 calc GR . . . .
H16C H 1.001801 0.883496 0.761363 0.041 Uiso 1 1 calc GR . . . .
C10 C 0.8747(4) 0.6543(4) 0.4941(3) 0.0263(7) Uani 1 1 d . . . . .
H10 H 0.939484 0.605040 0.487716 0.032 Uiso 1 1 calc R . . . .
C8 C 0.9146(4) 0.7978(4) 0.8824(3) 0.0248(6) Uani 1 1 d . . . . .
C5 C 0.8352(4) 0.5827(4) 1.0057(3) 0.0266(7) Uani 1 1 d . . . . .
H5 H 0.806411 0.509990 1.048359 0.032 Uiso 1 1 calc R . . . .
C2 C 0.6951(4) 0.6970(4) 0.5794(3) 0.0234(6) Uani 1 1 d . . . . .
C12 C 0.7694(5) 0.8223(4) 0.4387(3) 0.0300(7) Uani 1 1 d . . . . .
H12 H 0.761128 0.889895 0.394053 0.036 Uiso 1 1 calc R . . . .
C3 C 0.4097(4) 0.8422(4) 0.7763(3) 0.0258(6) Uani 1 1 d . . . . .
C4 C 0.7158(4) 0.5658(4) 0.9101(3) 0.0249(6) Uani 1 1 d . . . . .
C17 C 0.8073(5) 0.5134(4) 0.6361(3) 0.0307(7) Uani 1 1 d . . . . .
H17A H 0.843927 0.449071 0.599787 0.046 Uiso 1 1 calc GR . . . .
H17B H 0.700302 0.447799 0.642609 0.046 Uiso 1 1 calc GR . . . .
H17C H 0.888571 0.571825 0.709380 0.046 Uiso 1 1 calc GR . . . .
C11 C 0.8673(4) 0.7542(4) 0.4285(3) 0.0274(7) Uani 1 1 d . . . . .
C14 C 0.5451(5) 0.4283(4) 0.8773(3) 0.0314(7) Uani 1 1 d . . . . .
H14A H 0.463785 0.464554 0.875748 0.047 Uiso 1 1 calc GR . . . .
H14B H 0.543698 0.365967 0.930746 0.047 Uiso 1 1 calc GR . . . .
H14C H 0.517570 0.365716 0.804322 0.047 Uiso 1 1 calc GR . . . .
C13 C 0.6830(4) 0.7950(4) 0.5121(3) 0.0268(7) Uani 1 1 d . . . . .
C21 C 0.4481(5) 1.0063(4) 0.8283(3) 0.0335(8) Uani 1 1 d . . . . .
H21A H 0.532715 1.044355 0.901202 0.050 Uiso 1 1 calc GR . . . .
H21B H 0.347470 1.005052 0.835258 0.050 Uiso 1 1 calc GR . . . .
H21C H 0.488421 1.074167 0.781657 0.050 Uiso 1 1 calc GR . . . .
C15 C 1.1248(5) 0.7179(4) 1.1417(3) 0.0305(7) Uani 1 1 d . . . . .
H15A H 1.208679 0.700318 1.120988 0.046 Uiso 1 1 calc GR . . . .
H15B H 1.073650 0.641368 1.180306 0.046 Uiso 1 1 calc GR . . . .
H15C H 1.176751 0.821505 1.190086 0.046 Uiso 1 1 calc GR . . . .
C19 C 0.5784(5) 0.8730(5) 0.5161(3) 0.0341(8) Uani 1 1 d . . . . .
H19A H 0.467533 0.796439 0.510497 0.051 Uiso 1 1 calc GR . . . .
H19B H 0.571023 0.921598 0.454829 0.051 Uiso 1 1 calc GR . . . .
H19C H 0.628742 0.951724 0.585687 0.051 Uiso 1 1 calc GR . . . .
C18 C 0.9591(5) 0.7842(5) 0.3480(3) 0.0372(8) Uani 1 1 d . . . . .
H18A H 1.040516 0.747004 0.364501 0.056 Uiso 1 1 calc GR . . . .
H18B H 1.015575 0.895075 0.353868 0.056 Uiso 1 1 calc GR . . . .
H18C H 0.880824 0.730022 0.273264 0.056 Uiso 1 1 calc GR . . . .
C22 C 0.3548(6) 0.7393(5) 0.8530(4) 0.0403(9) Uani 1 1 d . . . . .
H22A H 0.327103 0.633658 0.819596 0.060 Uiso 1 1 calc GR . . . .
H22B H 0.257579 0.740150 0.864765 0.060 Uiso 1 1 calc GR . . . .
H22C H 0.444576 0.778179 0.923574 0.060 Uiso 1 1 calc GR . . . .
C20 C 0.2707(5) 0.7810(4) 0.6667(3) 0.0344(8) Uani 1 1 d . . . . .
H20A H 0.304304 0.848558 0.618451 0.052 Uiso 1 1 calc GR . . . .
H20B H 0.172029 0.778340 0.678483 0.052 Uiso 1 1 calc GR . . . .
H20C H 0.246056 0.676769 0.632529 0.052 Uiso 1 1 calc GR . . . .
H1 H 0.644(5) 0.883(5) 0.827(2) 0.054(14) Uiso 1 1 d D . . . .

loop_
_atom_site_aniso_label
_atom_site_aniso_U_11
_atom_site_aniso_U_22
_atom_site_aniso_U_33
_atom_site_aniso_U_23
_atom_site_aniso_U_13
_atom_site_aniso_U_12
Bi1 0.02153(6) 0.02377(6) 0.02261(6) 0.00555(4) 0.00738(4) 0.01193(5)
N1 0.0227(14) 0.0263(13) 0.0296(14) 0.0030(11) 0.0086(11) 0.0139(12)
C9 0.0250(16) 0.0227(15) 0.0250(15) 0.0035(12) 0.0049(12) 0.0130(13)
C7 0.0231(16) 0.0254(15) 0.0250(15) 0.0039(12) 0.0075(12) 0.0119(13)
C6 0.0305(18) 0.0322(17) 0.0232(15) 0.0057(13) 0.0086(13) 0.0206(15)
C1 0.0232(16) 0.0254(15) 0.0233(14) 0.0054(12) 0.0080(12) 0.0132(13)
C16 0.0248(17) 0.0283(15) 0.0290(16) 0.0081(13) 0.0107(13) 0.0123(13)
C10 0.0238(16) 0.0299(16) 0.0252(16) 0.0017(13) 0.0070(12) 0.0148(14)
C8 0.0268(17) 0.0290(16) 0.0253(15) 0.0065(13) 0.0123(13) 0.0173(14)
C5 0.0310(18) 0.0270(16) 0.0274(16) 0.0099(13) 0.0124(13) 0.0165(14)
C2 0.0243(16) 0.0250(15) 0.0218(14) 0.0051(12) 0.0080(12) 0.0126(13)
C12 0.0356(19) 0.0301(17) 0.0301(17) 0.0109(14) 0.0143(14) 0.0183(15)
C3 0.0255(16) 0.0263(16) 0.0284(15) 0.0063(13) 0.0119(12) 0.0133(13)
C4 0.0274(17) 0.0272(16) 0.0266(16) 0.0091(13) 0.0120(13) 0.0163(14)
C17 0.039(2) 0.0340(18) 0.0325(18) 0.0122(15) 0.0168(15) 0.0256(16)
C11 0.0272(17) 0.0296(16) 0.0257(16) 0.0061(13) 0.0098(13) 0.0136(14)
C14 0.0284(18) 0.0303(17) 0.0339(18) 0.0141(14) 0.0100(14) 0.0114(15)
C13 0.0283(17) 0.0300(16) 0.0281(16) 0.0087(13) 0.0101(13) 0.0183(14)
C21 0.0326(19) 0.0345(18) 0.0375(19) 0.0033(15) 0.0136(15) 0.0198(16)
C15 0.0293(18) 0.0379(18) 0.0260(16) 0.0083(14) 0.0064(13) 0.0192(15)
C19 0.041(2) 0.044(2) 0.0338(18) 0.0168(16) 0.0167(16) 0.0312(18)
C18 0.040(2) 0.045(2) 0.038(2) 0.0148(17) 0.0229(17) 0.0224(18)
C22 0.050(2) 0.044(2) 0.046(2) 0.0195(18) 0.030(2) 0.029(2)
C20 0.0271(18) 0.0372(19) 0.0376(19) 0.0024(15) 0.0068(15) 0.0183(16)

loop_
_atom_type_symbol
_atom_type_description
_atom_type_scat_dispersion_real
_atom_type_scat_dispersion_imag
_atom_type_scat_source
C C 0.0033 0.0016 'International Tables Vol C Tables 4.2.6.8 and 6.1.1.4'
H H 0.0000 0.0000 'International Tables Vol C Tables 4.2.6.8 and 6.1.1.4'
Bi Bi -4.1077 10.2566 'International Tables Vol C Tables 4.2.6.8 and 6.1.1.4'
N N 0.0061 0.0033 'International Tables Vol C Tables 4.2.6.8 and 6.1.1.4'

loop_
_geom_angle_atom_site_label_1
_geom_angle_atom_site_label_2
_geom_angle_atom_site_label_3
_geom_angle
_geom_angle_site_symmetry_1
_geom_angle_site_symmetry_3
_geom_angle_publ_flag
N1 Bi1 C1 90.74(11) . . ?
N1 Bi1 C2 100.55(11) . . ?
C1 Bi1 C2 98.66(12) . . ?
C3 N1 Bi1 114.9(2) . . ?
C10 C9 C2 119.1(3) . . ?
C10 C9 C17 118.1(3) . . ?
C2 C9 C17 122.7(3) . . ?
C8 C7 C6 121.8(3) . . ?
C7 C6 C15 120.9(3) . . ?
C5 C6 C7 117.7(3) . . ?
C5 C6 C15 121.4(3) . . ?
C8 C1 Bi1 124.7(2) . . ?
C4 C1 Bi1 116.3(2) . . ?
C4 C1 C8 119.1(3) . . ?
C11 C10 C9 122.5(3) . . ?
C7 C8 C1 119.5(3) . . ?
C7 C8 C16 117.6(3) . . ?
C1 C8 C16 122.9(3) . . ?
C6 C5 C4 121.8(3) . . ?
C9 C2 Bi1 117.7(2) . . ?
C13 C2 Bi1 122.9(2) . . ?
C13 C2 C9 119.1(3) . . ?
C11 C12 C13 122.2(3) . . ?
N1 C3 C21 107.1(3) . . ?
N1 C3 C22 113.3(3) . . ?
N1 C3 C20 109.3(3) . . ?
C22 C3 C21 108.8(3) . . ?
C20 C3 C21 108.8(3) . . ?
C20 C3 C22 109.4(3) . . ?
C1 C4 C14 121.9(3) . . ?
C5 C4 C1 120.2(3) . . ?
C5 C4 C14 117.9(3) . . ?
C10 C11 C18 121.2(3) . . ?
C12 C11 C10 117.2(3) . . ?
C12 C11 C18 121.5(3) . . ?
C2 C13 C19 122.0(3) . . ?
C12 C13 C2 119.7(3) . . ?
C12 C13 C19 118.2(3) . . ?

loop_
_geom_bond_atom_site_label_1
_geom_bond_atom_site_label_2
_geom_bond_distance
_geom_bond_site_symmetry_2
_geom_bond_publ_flag
Bi1 N1 2.198(3) . ?
Bi1 C1 2.268(3) . ?
Bi1 C2 2.273(3) . ?
N1 C3 1.485(4) . ?
C9 C10 1.392(5) . ?
C9 C2 1.408(5) . ?
C9 C17 1.510(5) . ?
C7 C6 1.396(5) . ?
C7 C8 1.394(5) . ?
C6 C5 1.388(5) . ?
C6 C15 1.499(5) . ?
C1 C8 1.405(5) . ?
C1 C4 1.395(4) . ?
C16 C8 1.521(5) . ?
C10 C11 1.391(5) . ?
C5 C4 1.391(5) . ?
C2 C13 1.400(4) . ?
C12 C11 1.388(5) . ?
C12 C13 1.391(5) . ?
C3 C21 1.538(5) . ?
C3 C22 1.534(5) . ?
C3 C20 1.520(5) . ?
C4 C14 1.518(5) . ?
C11 C18 1.506(5) . ?
C13 C19 1.507(5) . ?
